data_1542009
loop_
_publ_author_name
'Maslenikov, A.V.'
'Rozhdestvenskaya, I.V.'
'Zaitsev, V.N.'

_publ_section_title
;
 Refinement of the structures of high-calcium monoclinic pyroxenes
;
_journal_name_full Kristallografiya
_journal_page_first 266
_journal_page_last 273
_journal_volume 23
_journal_year 1978
_chemical_formula_sum 'Ca0.91 Fe0.91 Mn0.18 O6 Si2'
_chemical_name_systematic 'Ca0.91 Mn0.18 Fe0.91 Si2 O6'
_space_group_IT_number 15
_symmetry_space_group_name_Hall '-C 2yc'
_symmetry_space_group_name_H-M 'C 1 2/c 1'
_cell_angle_alpha 90
_cell_angle_beta 104.84
_cell_angle_gamma 90
_cell_formula_units_Z 4
_cell_length_a 9.852
_cell_length_b 9.031
_cell_length_c 5.242
_cell_volume 450.842
_citation_journal_id_ASTM KRISAJ
_cod_data_source_file Maslenikov_KRISAJ_1978_792.cif
_cod_data_source_block Ca0.91Fe0.91Mn0.18O6Si2
_cod_original_cell_volume 450.8419
_cod_database_code 1542009

loop_
_symmetry_equiv_pos_as_xyz
x,y,z
-x,y,-z+1/2
-x,-y,-z
x,-y,z-1/2
x+1/2,y+1/2,z
-x+1/2,y+1/2,-z+1/2
-x+1/2,-y+1/2,-z
x+1/2,-y+1/2,z-1/2

loop_
_atom_site_label
_atom_site_type_symbol
_atom_site_fract_x
_atom_site_fract_y
_atom_site_fract_z
_atom_site_occupancy
_atom_site_U_iso_or_equiv
Fe1 Fe+2 0 0.90703 0.25 0.91 0.0
Mn2 Mn+2 0 0.90703 0.25 0.09 0.0
O3 O-2 0.34997 0.01934 0.99424 1 0.0
O2 O-2 0.36261 0.24601 0.32336 1 0.0
Si1 Si+4 0.2876 0.0926 0.23291 1 0.0
Ca1 Ca+2 0 0.30088 0.25 0.91 0.0
Mn1 Mn+2 0 0.30088 0.25 0.09 0.0
O1 O-2 0.11952 0.09062 0.1518 1 0.0
